data_4028632
loop_
_publ_author_name
'Norikazu Yamazaki'
'Yosuke Demizu'
'Yukiko Sato'
'Mitsunobu Doi'
'Masaaki Kurihara'

_publ_section_title
;
 Helical Foldamer Containing a Combination of Cyclopentane-1,2-diamine and
 2,2-Dimethylmalonic Acid
;
_journal_name_full 'Journal of Organic Chemistry'
_journal_page_first 9991
_journal_page_last 9994
_journal_paper_doi 10.1021/jo401505b
_journal_volume 78
_journal_year 2013
_chemical_absolute_configuration rm
_chemical_compound_source synthesis
_chemical_formula_sum 'C46 H76 N8 O11'
_chemical_formula_weight 917.15
_chemical_name_systematic
; 
 ? 
;
_space_group_IT_number 4
_symmetry_cell_setting monoclinic
_symmetry_space_group_name_Hall 'P 2yb'
_symmetry_space_group_name_H-M 'P 1 21 1'
_atom_sites_solution_hydrogens geom
_atom_sites_solution_primary direct
_atom_sites_solution_secondary difmap
_audit_creation_method SHELXL-97
_cell_angle_alpha 90.00
_cell_angle_beta 98.899(2)
_cell_angle_gamma 90.00
_cell_formula_units_Z 2
_cell_length_a 16.1213(19)
_cell_length_b 9.1571(11)
_cell_length_c 16.935(2)
_cell_measurement_reflns_used 8135
_cell_measurement_temperature 90(2)
_cell_measurement_theta_max 28.29
_cell_measurement_theta_min 2.54
_cell_volume 2469.9(5)
_computing_cell_refinement 'SAINT-PLUS (Bruker, 1998)'
_computing_data_collection 'SMART (Bruker, 1998)'
_computing_data_reduction 'SAINT-PLUS (Bruker, 1998)'
_computing_structure_refinement 'SHELXL-97 (Sheldrick, 2008)'
_computing_structure_solution 'SHELXS-97 (Sheldrick, 2008)'
_diffrn_ambient_temperature 90(2)
_diffrn_detector_area_resol_mean 8.366
_diffrn_measured_fraction_theta_full 0.993
_diffrn_measured_fraction_theta_max 0.993
_diffrn_measurement_device_type 'CCD (Bruker APEX)'
_diffrn_measurement_method \w-scan
_diffrn_radiation_monochromator 'conforcal (Bruker Montel)'
_diffrn_radiation_source 'rotating anode (M18XCE)'
_diffrn_radiation_type MoK\a
_diffrn_radiation_wavelength 0.71073
_diffrn_reflns_av_R_equivalents 0.0296
_diffrn_reflns_av_sigmaI/netI 0.0252
_diffrn_reflns_limit_h_max 20
_diffrn_reflns_limit_h_min -20
_diffrn_reflns_limit_k_max 11
_diffrn_reflns_limit_k_min -11
_diffrn_reflns_limit_l_max 21
_diffrn_reflns_limit_l_min -21
_diffrn_reflns_number 21470
_diffrn_reflns_theta_full 27.10
_diffrn_reflns_theta_max 27.10
_diffrn_reflns_theta_min 1.22
_diffrn_standards_decay_% 3.50
_diffrn_standards_interval_count 21470
_diffrn_standards_interval_time 900
_diffrn_standards_number 444
_exptl_absorpt_coefficient_mu 0.088
_exptl_absorpt_correction_T_max 1.0
_exptl_absorpt_correction_T_min 0.8169
_exptl_absorpt_correction_type multi-scan
_exptl_absorpt_process_details 'SADABS (Sheldrick, 1996)'
_exptl_crystal_colour colorless
_exptl_crystal_density_diffrn 1.233
_exptl_crystal_description plate
_exptl_crystal_F_000 992
_exptl_crystal_size_max 0.40
_exptl_crystal_size_mid 0.35
_exptl_crystal_size_min 0.15
_refine_diff_density_max 1.209
_refine_diff_density_min -1.423
_refine_diff_density_rms 0.102
_refine_ls_abs_structure_details 'Flack (1983), 0 Friedel pairs'
_refine_ls_abs_structure_Flack 0.3(14)
_refine_ls_extinction_method none
_refine_ls_goodness_of_fit_ref 1.211
_refine_ls_hydrogen_treatment constr
_refine_ls_matrix_type full
_refine_ls_number_parameters 586
_refine_ls_number_reflns 5756
_refine_ls_number_restraints 1
_refine_ls_restrained_S_all 1.211
_refine_ls_R_factor_all 0.0708
_refine_ls_R_factor_gt 0.0695
_refine_ls_shift/su_max 0.003
_refine_ls_shift/su_mean 0.000
_refine_ls_structure_factor_coef Fsqd
_refine_ls_weighting_details 'calc w=1/[\s^2^(Fo^2^)+(0.0909P)^2^+2.5549P] where P=(Fo^2^+2Fc^2^)/3'
_refine_ls_weighting_scheme calc
_refine_ls_wR_factor_gt 0.1850
_refine_ls_wR_factor_ref 0.1862
_reflns_number_gt 5599
_reflns_number_total 5756
_reflns_threshold_expression I>\2s(I)
_cod_data_source_file jo401505b_si_002.cif
_cod_data_source_block dmz41
_cod_original_cell_volume 2470.0(5)
_cod_database_code 4028632

loop_
_symmetry_equiv_pos_as_xyz
'x, y, z'
'-x, y+1/2, -z'

loop_
_atom_site_label
_atom_site_type_symbol
_atom_site_fract_x
_atom_site_fract_y
_atom_site_fract_z
_atom_site_U_iso_or_equiv
_atom_site_adp_type
_atom_site_occupancy
_atom_site_symmetry_multiplicity
_atom_site_calc_flag
_atom_site_refinement_flags
C1 C -0.1232(3) 0.3935(6) 0.5362(2) 0.0280(9) Uani 1 1 d .
C2 C -0.2128(3) 0.4031(6) 0.4929(3) 0.0303(9) Uani 1 1 d .
H2A H -0.2433 0.3141 0.5029 0.045 Uiso 1 1 calc R
H2B H -0.2124 0.4134 0.4353 0.045 Uiso 1 1 calc R
H2C H -0.2406 0.4880 0.5124 0.045 Uiso 1 1 calc R
C3 C -0.0804(3) 0.2556(6) 0.5136(3) 0.0298(9) Uani 1 1 d .
H3A H -0.1138 0.1703 0.5239 0.045 Uiso 1 1 calc R
H3B H -0.0244 0.2483 0.5456 0.045 Uiso 1 1 calc R
H3C H -0.0752 0.2589 0.4568 0.045 Uiso 1 1 calc R
C4 C -0.0748(3) 0.5295(6) 0.5205(3) 0.0287(9) Uani 1 1 d .
H4A H -0.1049 0.6160 0.5350 0.043 Uiso 1 1 calc R
H4B H -0.0695 0.5340 0.4637 0.043 Uiso 1 1 calc R
H4C H -0.0189 0.5263 0.5527 0.043 Uiso 1 1 calc R
O1 O -0.13542(17) 0.3870(4) 0.61994(16) 0.0249(6) Uani 1 1 d .
C5 C -0.0696(2) 0.3864(5) 0.6785(2) 0.0238(8) Uani 1 1 d .
O5 O 0.00423(17) 0.3818(4) 0.66967(17) 0.0250(6) Uani 1 1 d .
N11 N -0.0967(2) 0.3907(4) 0.74943(19) 0.0229(7) Uani 1 1 d .
H11 H -0.1506 0.3789 0.7510 0.027 Uiso 1 1 calc R
C11 C -0.0406(3) 0.4140(5) 0.8231(2) 0.0235(8) Uani 1 1 d .
H11A H 0.0120 0.4593 0.8100 0.028 Uiso 1 1 calc R
C12 C -0.0776(3) 0.5165(5) 0.8800(2) 0.0268(9) Uani 1 1 d .
H12A H -0.1382 0.4971 0.8790 0.032 Uiso 1 1 calc R
H12B H -0.0701 0.6200 0.8657 0.032 Uiso 1 1 calc R
C13 C -0.0273(3) 0.4808(6) 0.9621(3) 0.0313(10) Uani 1 1 d .
H13A H 0.0118 0.5617 0.9802 0.038 Uiso 1 1 calc R
H13B H -0.0657 0.4675 1.0018 0.038 Uiso 1 1 calc R
C14 C 0.0208(3) 0.3436(5) 0.9545(3) 0.0280(9) Uani 1 1 d .
H14A H 0.0147 0.2755 0.9986 0.034 Uiso 1 1 calc R
H14B H 0.0812 0.3653 0.9559 0.034 Uiso 1 1 calc R
C15 C -0.0163(2) 0.2773(5) 0.8743(2) 0.0230(8) Uani 1 1 d .
H15 H -0.0683 0.2218 0.8806 0.028 Uiso 1 1 calc R
N15 N 0.0420(2) 0.1800(4) 0.8429(2) 0.0213(7) Uani 1 1 d .
H15A H 0.0957 0.2025 0.8498 0.026 Uiso 1 1 calc R
C16 C 0.0163(2) 0.0574(5) 0.8037(2) 0.0220(8) Uani 1 1 d .
O16 O -0.05737(17) 0.0149(4) 0.79482(17) 0.0239(6) Uani 1 1 d .
C17 C 0.0834(2) -0.0373(5) 0.7735(2) 0.0228(8) Uani 1 1 d .
C181 C 0.0423(2) -0.1291(5) 0.7022(2) 0.0240(8) Uani 1 1 d .
H18A H 0.0214 -0.0645 0.6574 0.036 Uiso 1 1 calc R
H18B H -0.0046 -0.1848 0.7176 0.036 Uiso 1 1 calc R
H18C H 0.0838 -0.1966 0.6861 0.036 Uiso 1 1 calc R
C182 C 0.1172(3) -0.1407(5) 0.8429(3) 0.0255(8) Uani 1 1 d .
H18D H 0.1441 -0.0832 0.8886 0.038 Uiso 1 1 calc R
H18E H 0.1582 -0.2078 0.8258 0.038 Uiso 1 1 calc R
H18F H 0.0705 -0.1968 0.8586 0.038 Uiso 1 1 calc R
C19 C 0.1574(2) 0.0456(5) 0.7476(2) 0.0220(8) Uani 1 1 d .
O19 O 0.22818(17) -0.0041(3) 0.76217(18) 0.0236(6) Uani 1 1 d .
N21 N 0.1393(2) 0.1685(4) 0.7048(2) 0.0219(7) Uani 1 1 d .
H21 H 0.0866 0.1902 0.6870 0.026 Uiso 1 1 calc R
C21 C 0.2052(2) 0.2656(5) 0.6874(2) 0.0236(8) Uani 1 1 d .
H21A H 0.2572 0.2063 0.6868 0.028 Uiso 1 1 calc R
C22 C 0.1863(3) 0.3467(5) 0.6085(3) 0.0271(9) Uani 1 1 d .
H22A H 0.1274 0.3811 0.5985 0.033 Uiso 1 1 calc R
H22B H 0.1971 0.2847 0.5633 0.033 Uiso 1 1 calc R
C23 C 0.2479(3) 0.4752(6) 0.6214(3) 0.0309(9) Uani 1 1 d .
H23A H 0.3058 0.4434 0.6174 0.037 Uiso 1 1 calc R
H23B H 0.2313 0.5539 0.5820 0.037 Uiso 1 1 calc R
C24 C 0.2410(3) 0.5253(5) 0.7052(3) 0.0294(9) Uani 1 1 d .
H24A H 0.1939 0.5949 0.7045 0.035 Uiso 1 1 calc R
H24B H 0.2935 0.5736 0.7301 0.035 Uiso 1 1 calc R
C25 C 0.2251(3) 0.3864(5) 0.7515(3) 0.0251(8) Uani 1 1 d .
H25 H 0.1746 0.4020 0.7781 0.030 Uiso 1 1 calc R
N25 N 0.2962(2) 0.3497(4) 0.8120(2) 0.0239(7) Uani 1 1 d .
H25A H 0.3467 0.3751 0.8037 0.029 Uiso 1 1 calc R
C26 C 0.2887(2) 0.2794(5) 0.8797(2) 0.0241(8) Uani 1 1 d .
O26 O 0.22027(17) 0.2491(4) 0.89951(17) 0.0239(6) Uani 1 1 d .
C27 C 0.3720(2) 0.2434(5) 0.9343(3) 0.0266(9) Uani 1 1 d .
C281 C 0.4132(3) 0.3847(6) 0.9673(3) 0.0293(9) Uani 1 1 d .
H28A H 0.4661 0.3624 1.0020 0.044 Uiso 1 1 calc R
H28B H 0.3756 0.4362 0.9981 0.044 Uiso 1 1 calc R
H28C H 0.4245 0.4466 0.9229 0.044 Uiso 1 1 calc R
C282 C 0.3543(3) 0.1443(6) 1.0028(3) 0.0290(9) Uani 1 1 d .
H28D H 0.3274 0.0540 0.9808 0.043 Uiso 1 1 calc R
H28E H 0.3169 0.1949 1.0343 0.043 Uiso 1 1 calc R
H28F H 0.4072 0.1207 1.0372 0.043 Uiso 1 1 calc R
C29 C 0.4321(2) 0.1604(5) 0.8876(3) 0.0249(8) Uani 1 1 d .
O29 O 0.50811(17) 0.1866(4) 0.89956(18) 0.0259(6) Uani 1 1 d .
N31 N 0.3981(2) 0.0561(4) 0.8385(2) 0.0238(7) Uani 1 1 d .
H31 H 0.3442 0.0376 0.8364 0.029 Uiso 1 1 calc R
C31 C 0.4449(2) -0.0293(5) 0.7880(3) 0.0241(8) Uani 1 1 d .
H31A H 0.5049 -0.0353 0.8139 0.029 Uiso 1 1 calc R
C32 C 0.4094(3) -0.1849(5) 0.7744(3) 0.0258(9) Uani 1 1 d .
H32A H 0.4527 -0.2583 0.7947 0.031 Uiso 1 1 calc R
H32B H 0.3603 -0.1985 0.8023 0.031 Uiso 1 1 calc R
C33 C 0.3836(3) -0.2003(5) 0.6839(3) 0.0259(9) Uani 1 1 d .
H33A H 0.3925 -0.3014 0.6663 0.031 Uiso 1 1 calc R
H33B H 0.3238 -0.1738 0.6676 0.031 Uiso 1 1 calc R
C34 C 0.4409(2) -0.0938(5) 0.6492(3) 0.0250(8) Uani 1 1 d .
H34A H 0.4981 -0.1344 0.6514 0.030 Uiso 1 1 calc R
H34B H 0.4181 -0.0686 0.5932 0.030 Uiso 1 1 calc R
C35 C 0.4410(2) 0.0377(5) 0.7036(3) 0.0238(8) Uani 1 1 d .
H35 H 0.3860 0.0894 0.6896 0.029 Uiso 1 1 calc R
N35 N 0.5085(2) 0.1426(4) 0.6980(2) 0.0231(7) Uani 1 1 d .
H35A H 0.5558 0.1101 0.6848 0.028 Uiso 1 1 calc R
C36 C 0.5014(2) 0.2846(5) 0.7119(3) 0.0239(8) Uani 1 1 d .
O36 O 0.43563(17) 0.3422(4) 0.72430(18) 0.0246(6) Uani 1 1 d .
C37 C 0.5797(2) 0.3797(5) 0.7071(3) 0.0258(9) Uani 1 1 d .
C381 C 0.5942(3) 0.3861(6) 0.6200(3) 0.0278(9) Uani 1 1 d .
H38A H 0.6038 0.2872 0.6012 0.042 Uiso 1 1 calc R
H38B H 0.6434 0.4469 0.6160 0.042 Uiso 1 1 calc R
H38C H 0.5447 0.4282 0.5869 0.042 Uiso 1 1 calc R
C382 C 0.5645(3) 0.5347(5) 0.7362(3) 0.0286(9) Uani 1 1 d .
H38D H 0.5552 0.5308 0.7920 0.043 Uiso 1 1 calc R
H38E H 0.5150 0.5765 0.7031 0.043 Uiso 1 1 calc R
H38F H 0.6137 0.5956 0.7323 0.043 Uiso 1 1 calc R
C39 C 0.6602(2) 0.3263(5) 0.7592(3) 0.0253(9) Uani 1 1 d .
O39 O 0.72770(18) 0.3563(4) 0.73967(19) 0.0290(7) Uani 1 1 d .
N41 N 0.6525(2) 0.2559(4) 0.8267(2) 0.0228(7) Uani 1 1 d .
H41 H 0.6023 0.2440 0.8399 0.027 Uiso 1 1 calc R
C41 C 0.7248(2) 0.1988(5) 0.8786(2) 0.0224(8) Uani 1 1 d .
H41A H 0.7764 0.2482 0.8656 0.027 Uiso 1 1 calc R
C42 C 0.7218(2) 0.2165(5) 0.9678(2) 0.0243(8) Uani 1 1 d .
H42A H 0.6655 0.1924 0.9804 0.029 Uiso 1 1 calc R
H42B H 0.7365 0.3175 0.9857 0.029 Uiso 1 1 calc R
C43 C 0.7877(3) 0.1075(5) 1.0070(2) 0.0245(8) Uani 1 1 d .
H43A H 0.7686 0.0607 1.0538 0.029 Uiso 1 1 calc R
H43B H 0.8416 0.1578 1.0252 0.029 Uiso 1 1 calc R
C44 C 0.7985(2) -0.0081(5) 0.9428(2) 0.0229(8) Uani 1 1 d .
H44A H 0.8563 -0.0057 0.9298 0.028 Uiso 1 1 calc R
H44B H 0.7869 -0.1073 0.9617 0.028 Uiso 1 1 calc R
C45 C 0.7349(2) 0.0335(5) 0.8700(2) 0.0217(8) Uani 1 1 d .
H45 H 0.6801 -0.0148 0.8743 0.026 Uiso 1 1 calc R
N45 N 0.7605(2) -0.0083(4) 0.7947(2) 0.0217(7) Uani 1 1 d .
H45A H 0.8130 0.0058 0.7881 0.026 Uiso 1 1 calc R
C46 C 0.7072(3) -0.0672(5) 0.7352(3) 0.0239(8) Uani 1 1 d .
O46 O 0.63393(17) -0.0947(4) 0.74046(18) 0.0257(6) Uani 1 1 d .
C47 C 0.7442(3) -0.1076(5) 0.6597(3) 0.0271(9) Uani 1 1 d .
C481 C 0.7916(3) -0.2526(5) 0.6764(3) 0.0284(9) Uani 1 1 d .
H48A H 0.7537 -0.3262 0.6930 0.043 Uiso 1 1 calc R
H48B H 0.8393 -0.2384 0.7191 0.043 Uiso 1 1 calc R
H48C H 0.8119 -0.2856 0.6278 0.043 Uiso 1 1 calc R
C482 C 0.8008(3) 0.0112(5) 0.6340(3) 0.0281(9) Uani 1 1 d .
H48D H 0.7686 0.1018 0.6234 0.042 Uiso 1 1 calc R
H48E H 0.8217 -0.0197 0.5853 0.042 Uiso 1 1 calc R
H48F H 0.8483 0.0279 0.6766 0.042 Uiso 1 1 calc R
C49 C 0.6686(3) -0.1185(6) 0.5934(3) 0.0305(9) Uani 1 1 d .
O49 O 0.6250(2) -0.0165(4) 0.5700(2) 0.0331(7) Uani 1 1 d .
O50 O 0.6584(2) -0.2514(4) 0.5627(2) 0.0340(7) Uani 1 1 d .
C50 C 0.5892(3) -0.2664(6) 0.4981(3) 0.0369(11) Uani 1 1 d .
H50A H 0.5862 -0.3675 0.4789 0.055 Uiso 1 1 calc R
H50B H 0.5977 -0.2008 0.4543 0.055 Uiso 1 1 calc R
H50C H 0.5367 -0.2410 0.5172 0.055 Uiso 1 1 calc R

loop_
_atom_site_aniso_label
_atom_site_aniso_U_11
_atom_site_aniso_U_22
_atom_site_aniso_U_33
_atom_site_aniso_U_23
_atom_site_aniso_U_13
_atom_site_aniso_U_12
C1 0.028(2) 0.035(2) 0.0221(18) 0.0021(18) 0.0053(15) 0.0020(19)
C2 0.030(2) 0.038(3) 0.0231(19) 0.0018(19) 0.0030(16) 0.002(2)
C3 0.031(2) 0.035(2) 0.024(2) 0.0017(19) 0.0064(16) 0.002(2)
C4 0.030(2) 0.034(2) 0.023(2) 0.0027(18) 0.0057(16) 0.0019(19)
O1 0.0212(13) 0.0333(17) 0.0209(13) 0.0018(13) 0.0055(10) 0.0022(13)
C5 0.0183(17) 0.032(2) 0.0217(18) 0.0021(17) 0.0050(14) 0.0025(17)
O5 0.0174(13) 0.0346(17) 0.0236(13) 0.0038(13) 0.0054(10) 0.0033(13)
N11 0.0176(15) 0.0304(19) 0.0210(15) 0.0009(15) 0.0042(12) 0.0019(14)
C11 0.0204(18) 0.028(2) 0.0217(18) -0.0001(16) 0.0034(15) 0.0020(16)
C12 0.0258(19) 0.030(2) 0.0242(19) -0.0016(17) 0.0022(15) 0.0040(18)
C13 0.033(2) 0.033(2) 0.027(2) -0.0020(19) 0.0003(17) 0.006(2)
C14 0.029(2) 0.030(2) 0.0240(19) -0.0014(18) 0.0008(16) 0.0046(18)
C15 0.0206(18) 0.027(2) 0.0216(18) -0.0004(16) 0.0036(14) 0.0018(17)
N15 0.0168(15) 0.0254(18) 0.0220(15) -0.0004(14) 0.0042(12) 0.0002(14)
C16 0.0164(17) 0.026(2) 0.0246(18) -0.0013(16) 0.0051(14) -0.0004(16)
O16 0.0162(12) 0.0273(16) 0.0286(14) -0.0045(12) 0.0048(10) -0.0021(12)
C17 0.0175(18) 0.026(2) 0.0260(19) -0.0002(17) 0.0061(15) 0.0003(16)
C181 0.0193(17) 0.027(2) 0.0270(19) -0.0021(17) 0.0068(14) -0.0013(16)
C182 0.0211(18) 0.028(2) 0.0284(19) 0.0023(17) 0.0064(15) 0.0023(16)
C19 0.0149(16) 0.025(2) 0.0268(18) 0.0002(16) 0.0049(14) 0.0008(15)
O19 0.0142(12) 0.0249(15) 0.0317(15) 0.0011(12) 0.0037(11) 0.0019(11)
N21 0.0146(14) 0.0254(18) 0.0264(16) 0.0010(14) 0.0051(12) 0.0001(13)
C21 0.0170(18) 0.027(2) 0.0278(19) 0.0012(17) 0.0059(15) -0.0003(16)
C22 0.0215(19) 0.030(2) 0.030(2) 0.0020(18) 0.0055(16) -0.0009(17)
C23 0.026(2) 0.032(2) 0.034(2) 0.002(2) 0.0044(17) -0.0004(19)
C24 0.025(2) 0.030(2) 0.033(2) 0.0019(19) 0.0042(16) -0.0004(18)
C25 0.0187(18) 0.028(2) 0.029(2) 0.0011(18) 0.0049(15) 0.0000(16)
N25 0.0157(15) 0.0285(19) 0.0279(17) 0.0006(15) 0.0050(13) -0.0007(14)
C26 0.0153(17) 0.030(2) 0.0272(19) -0.0004(17) 0.0054(14) -0.0001(16)
O26 0.0150(12) 0.0311(16) 0.0264(13) -0.0002(13) 0.0062(10) -0.0007(12)
C27 0.0175(18) 0.034(2) 0.029(2) 0.0002(18) 0.0045(15) 0.0012(17)
C281 0.0196(18) 0.036(2) 0.032(2) -0.002(2) 0.0018(15) 0.0016(18)
C282 0.0203(19) 0.037(2) 0.030(2) 0.0022(19) 0.0060(16) 0.0029(18)
C29 0.0159(17) 0.031(2) 0.0282(19) 0.0017(18) 0.0044(14) 0.0005(16)
O29 0.0157(13) 0.0327(16) 0.0294(14) 0.0012(13) 0.0038(10) -0.0005(12)
N31 0.0150(14) 0.0278(19) 0.0290(17) 0.0022(15) 0.0047(12) 0.0005(14)
C31 0.0162(17) 0.026(2) 0.030(2) 0.0022(18) 0.0040(15) 0.0005(16)
C32 0.0192(19) 0.026(2) 0.032(2) 0.0019(17) 0.0040(16) 0.0004(16)
C33 0.0184(18) 0.027(2) 0.032(2) 0.0019(18) 0.0028(15) -0.0004(16)
C34 0.0174(17) 0.026(2) 0.031(2) 0.0025(17) 0.0024(15) -0.0012(16)
C35 0.0154(17) 0.026(2) 0.030(2) 0.0028(17) 0.0034(14) -0.0004(16)
N35 0.0142(15) 0.0260(18) 0.0296(17) 0.0035(15) 0.0047(13) 0.0000(14)
C36 0.0154(18) 0.027(2) 0.030(2) 0.0044(17) 0.0049(15) 0.0004(16)
O36 0.0163(13) 0.0267(15) 0.0316(15) 0.0047(13) 0.0062(11) 0.0015(12)
C37 0.0170(18) 0.028(2) 0.032(2) 0.0044(18) 0.0040(15) 0.0000(17)
C381 0.0194(18) 0.031(2) 0.033(2) 0.0063(19) 0.0034(15) -0.0017(17)
C382 0.0197(18) 0.029(2) 0.037(2) 0.0031(19) 0.0034(16) 0.0004(17)
C39 0.0154(17) 0.030(2) 0.031(2) 0.0039(18) 0.0037(15) -0.0002(16)
O39 0.0167(13) 0.0351(18) 0.0352(16) 0.0072(14) 0.0038(12) -0.0014(13)
N41 0.0143(15) 0.0276(18) 0.0266(16) 0.0014(15) 0.0031(12) -0.0004(14)
C41 0.0154(17) 0.027(2) 0.0240(19) -0.0004(16) 0.0014(14) -0.0004(16)
C42 0.0188(18) 0.029(2) 0.0244(19) -0.0015(17) -0.0006(14) 0.0003(16)
C43 0.0194(18) 0.029(2) 0.0241(19) -0.0014(17) -0.0014(14) 0.0005(16)
C44 0.0172(17) 0.028(2) 0.0228(18) -0.0007(17) -0.0002(14) -0.0001(16)
C45 0.0152(16) 0.027(2) 0.0224(18) -0.0009(16) 0.0012(14) -0.0005(15)
N45 0.0153(14) 0.0269(18) 0.0226(15) -0.0020(14) 0.0023(12) -0.0006(14)
C46 0.0181(18) 0.028(2) 0.0248(19) -0.0040(17) 0.0017(15) -0.0003(16)
O46 0.0181(13) 0.0311(17) 0.0273(14) -0.0067(13) 0.0020(11) -0.0014(12)
C47 0.0236(19) 0.030(2) 0.0264(19) -0.0043(18) 0.0009(16) 0.0001(18)
C481 0.025(2) 0.031(2) 0.028(2) -0.0053(18) 0.0014(16) 0.0025(18)
C482 0.0250(19) 0.032(2) 0.0264(19) -0.0032(18) 0.0023(15) -0.0017(18)
C49 0.029(2) 0.031(2) 0.029(2) -0.0043(19) -0.0029(17) -0.0001(19)
O49 0.0322(16) 0.0323(18) 0.0317(16) -0.0036(14) -0.0049(13) 0.0010(15)
O50 0.0350(17) 0.0325(18) 0.0307(16) -0.0057(14) -0.0070(13) -0.0009(15)
C50 0.039(3) 0.035(3) 0.033(2) -0.006(2) -0.0094(19) -0.001(2)

loop_
_atom_type_symbol
_atom_type_description
_atom_type_scat_dispersion_real
_atom_type_scat_dispersion_imag
_atom_type_scat_source
C C 0.0033 0.0016 'International Tables Vol C Tables 4.2.6.8 and 6.1.1.4'
H H 0.0000 0.0000 'International Tables Vol C Tables 4.2.6.8 and 6.1.1.4'
N N 0.0061 0.0033 'International Tables Vol C Tables 4.2.6.8 and 6.1.1.4'
O O 0.0106 0.0060 'International Tables Vol C Tables 4.2.6.8 and 6.1.1.4'

loop_
_geom_angle_atom_site_label_1
_geom_angle_atom_site_label_2
_geom_angle_atom_site_label_3
_geom_angle
O1 C1 C4 110.7(4)
O1 C1 C3 110.2(4)
C4 C1 C3 111.9(4)
O1 C1 C2 102.1(3)
C4 C1 C2 110.2(4)
C3 C1 C2 111.3(4)
C1 C2 H2A 109.5
C1 C2 H2B 109.5
H2A C2 H2B 109.5
C1 C2 H2C 109.5
H2A C2 H2C 109.5
H2B C2 H2C 109.5
C1 C3 H3A 109.5
C1 C3 H3B 109.5
H3A C3 H3B 109.5
C1 C3 H3C 109.5
H3A C3 H3C 109.5
H3B C3 H3C 109.5
C1 C4 H4A 109.5
C1 C4 H4B 109.5
H4A C4 H4B 109.5
C1 C4 H4C 109.5
H4A C4 H4C 109.5
H4B C4 H4C 109.5
C5 O1 C1 120.6(3)
O5 C5 O1 125.8(4)
O5 C5 N11 124.7(4)
O1 C5 N11 109.5(3)
C5 N11 C11 122.2(3)
C5 N11 H11 118.9
C11 N11 H11 118.9
N11 C11 C12 112.5(3)
N11 C11 C15 116.1(4)
C12 C11 C15 103.5(3)
N11 C11 H11A 108.1
C12 C11 H11A 108.1
C15 C11 H11A 108.1
C11 C12 C13 103.7(4)
C11 C12 H12A 111.0
C13 C12 H12A 111.0
C11 C12 H12B 111.0
C13 C12 H12B 111.0
H12A C12 H12B 109.0
C14 C13 C12 108.1(4)
C14 C13 H13A 110.1
C12 C13 H13A 110.1
C14 C13 H13B 110.1
C12 C13 H13B 110.1
H13A C13 H13B 108.4
C13 C14 C15 106.0(4)
C13 C14 H14A 110.5
C15 C14 H14A 110.5
C13 C14 H14B 110.5
C15 C14 H14B 110.5
H14A C14 H14B 108.7
N15 C15 C14 112.6(3)
N15 C15 C11 114.5(3)
C14 C15 C11 102.1(4)
N15 C15 H15 109.1
C14 C15 H15 109.1
C11 C15 H15 109.1
C16 N15 C15 121.9(3)
C16 N15 H15A 119.1
C15 N15 H15A 119.1
O16 C16 N15 122.9(4)
O16 C16 C17 119.7(4)
N15 C16 C17 117.3(3)
C19 C17 C181 107.9(3)
C19 C17 C16 115.8(4)
C181 C17 C16 109.3(3)
C19 C17 C182 108.9(3)
C181 C17 C182 108.8(4)
C16 C17 C182 106.0(3)
C17 C181 H18A 109.5
C17 C181 H18B 109.5
H18A C181 H18B 109.5
C17 C181 H18C 109.5
H18A C181 H18C 109.5
H18B C181 H18C 109.5
C17 C182 H18D 109.5
C17 C182 H18E 109.5
H18D C182 H18E 109.5
C17 C182 H18F 109.5
H18D C182 H18F 109.5
H18E C182 H18F 109.5
O19 C19 N21 122.7(4)
O19 C19 C17 120.2(4)
N21 C19 C17 117.0(3)
C19 N21 C21 121.2(3)
C19 N21 H21 119.4
C21 N21 H21 119.4
N21 C21 C22 115.2(3)
N21 C21 C25 112.0(3)
C22 C21 C25 105.0(4)
N21 C21 H21A 108.1
C22 C21 H21A 108.1
C25 C21 H21A 108.1
C21 C22 C23 102.3(4)
C21 C22 H22A 111.3
C23 C22 H22A 111.3
C21 C22 H22B 111.3
C23 C22 H22B 111.3
H22A C22 H22B 109.2
C24 C23 C22 103.1(4)
C24 C23 H23A 111.1
C22 C23 H23A 111.1
C24 C23 H23B 111.1
C22 C23 H23B 111.1
H23A C23 H23B 109.1
C23 C24 C25 105.7(4)
C23 C24 H24A 110.6
C25 C24 H24A 110.6
C23 C24 H24B 110.6
C25 C24 H24B 110.6
H24A C24 H24B 108.7
N25 C25 C24 112.1(4)
N25 C25 C21 112.6(4)
C24 C25 C21 105.5(3)
N25 C25 H25 108.8
C24 C25 H25 108.8
C21 C25 H25 108.8
C26 N25 C25 123.5(3)
C26 N25 H25A 118.3
C25 N25 H25A 118.3
O26 C26 N25 123.0(4)
O26 C26 C27 121.4(4)
N25 C26 C27 115.5(3)
C281 C27 C282 110.3(4)
C281 C27 C29 109.5(3)
C282 C27 C29 107.6(4)
C281 C27 C26 109.2(4)
C282 C27 C26 109.4(3)
C29 C27 C26 110.9(3)
C27 C281 H28A 109.5
C27 C281 H28B 109.5
H28A C281 H28B 109.5
C27 C281 H28C 109.5
H28A C281 H28C 109.5
H28B C281 H28C 109.5
C27 C282 H28D 109.5
C27 C282 H28E 109.5
H28D C282 H28E 109.5
C27 C282 H28F 109.5
H28D C282 H28F 109.5
H28E C282 H28F 109.5
O29 C29 N31 123.1(4)
O29 C29 C27 120.5(4)
N31 C29 C27 116.4(3)
C29 N31 C31 123.6(3)
C29 N31 H31 118.2
C31 N31 H31 118.2
N31 C31 C32 111.8(3)
N31 C31 C35 112.3(4)
C32 C31 C35 105.6(3)
N31 C31 H31A 109.0
C32 C31 H31A 109.0
C35 C31 H31A 109.0
C33 C32 C31 105.7(4)
C33 C32 H32A 110.6
C31 C32 H32A 110.6
C33 C32 H32B 110.6
C31 C32 H32B 110.6
H32A C32 H32B 108.7
C34 C33 C32 103.9(3)
C34 C33 H33A 111.0
C32 C33 H33A 111.0
C34 C33 H33B 111.0
C32 C33 H33B 111.0
H33A C33 H33B 109.0
C35 C34 C33 102.6(3)
C35 C34 H34A 111.2
C33 C34 H34A 111.2
C35 C34 H34B 111.2
C33 C34 H34B 111.2
H34A C34 H34B 109.2
N35 C35 C34 114.3(3)
N35 C35 C31 113.3(3)
C34 C35 C31 104.0(4)
N35 C35 H35 108.3
C34 C35 H35 108.3
C31 C35 H35 108.3
C36 N35 C35 123.0(4)
C36 N35 H35A 118.5
C35 N35 H35A 118.5
O36 C36 N35 123.3(4)
O36 C36 C37 120.0(4)
N35 C36 C37 116.7(4)
C381 C37 C39 109.0(3)
C381 C37 C382 109.3(4)
C39 C37 C382 105.8(4)
C381 C37 C36 108.6(4)
C39 C37 C36 114.6(4)
C382 C37 C36 109.4(3)
C37 C381 H38A 109.5
C37 C381 H38B 109.5
H38A C381 H38B 109.5
C37 C381 H38C 109.5
H38A C381 H38C 109.5
H38B C381 H38C 109.5
C37 C382 H38D 109.5
C37 C382 H38E 109.5
H38D C382 H38E 109.5
C37 C382 H38F 109.5
H38D C382 H38F 109.5
H38E C382 H38F 109.5
O39 C39 N41 123.2(4)
O39 C39 C37 119.0(4)
N41 C39 C37 117.7(3)
C39 N41 C41 121.5(3)
C39 N41 H41 119.3
C41 N41 H41 119.3
N41 C41 C42 114.6(3)
N41 C41 C45 112.8(3)
C42 C41 C45 102.6(3)
N41 C41 H41A 108.8
C42 C41 H41A 108.8
C45 C41 H41A 108.8
C41 C42 C43 103.5(3)
C41 C42 H42A 111.1
C43 C42 H42A 111.1
C41 C42 H42B 111.1
C43 C42 H42B 111.1
H42A C42 H42B 109.0
C42 C43 C44 106.7(3)
C42 C43 H43A 110.4
C44 C43 H43A 110.4
C42 C43 H43B 110.4
C44 C43 H43B 110.4
H43A C43 H43B 108.6
C45 C44 C43 105.3(3)
C45 C44 H44A 110.7
C43 C44 H44A 110.7
C45 C44 H44B 110.7
C43 C44 H44B 110.7
H44A C44 H44B 108.8
N45 C45 C44 113.4(3)
N45 C45 C41 113.1(4)
C44 C45 C41 103.8(3)
N45 C45 H45 108.8
C44 C45 H45 108.8
C41 C45 H45 108.8
C46 N45 C45 122.2(3)
C46 N45 H45A 118.9
C45 N45 H45A 118.9
O46 C46 N45 123.0(4)
O46 C46 C47 120.9(4)
N45 C46 C47 116.0(3)
C482 C47 C49 106.3(4)
C482 C47 C481 111.5(4)
C49 C47 C481 113.4(4)
C482 C47 C46 113.0(4)
C49 C47 C46 105.0(3)
C481 C47 C46 107.5(4)
C47 C481 H48A 109.5
C47 C481 H48B 109.5
H48A C481 H48B 109.5
C47 C481 H48C 109.5
H48A C481 H48C 109.5
H48B C481 H48C 109.5
C47 C482 H48D 109.5
C47 C482 H48E 109.5
H48D C482 H48E 109.5
C47 C482 H48F 109.5
H48D C482 H48F 109.5
H48E C482 H48F 109.5
O49 C49 O50 123.8(4)
O49 C49 C47 123.6(4)
O50 C49 C47 112.6(4)
C49 O50 C50 114.8(4)
O50 C50 H50A 109.5
O50 C50 H50B 109.5
H50A C50 H50B 109.5
O50 C50 H50C 109.5
H50A C50 H50C 109.5
H50B C50 H50C 109.5

loop_
_geom_bond_atom_site_label_1
_geom_bond_atom_site_label_2
_geom_bond_distance
C1 O1 1.463(5)
C1 C4 1.515(7)
C1 C3 1.517(7)
C1 C2 1.518(6)
C2 H2A 0.9800
C2 H2B 0.9800
C2 H2C 0.9800
C3 H3A 0.9800
C3 H3B 0.9800
C3 H3C 0.9800
C4 H4A 0.9800
C4 H4B 0.9800
C4 H4C 0.9800
O1 C5 1.336(5)
C5 O5 1.223(5)
C5 N11 1.341(5)
N11 C11 1.438(5)
N11 H11 0.8800
C11 C12 1.531(6)
C11 C15 1.539(6)
C11 H11A 1.0000
C12 C13 1.533(6)
C12 H12A 0.9900
C12 H12B 0.9900
C13 C14 1.492(7)
C13 H13A 0.9900
C13 H13B 0.9900
C14 C15 1.522(6)
C14 H14A 0.9900
C14 H14B 0.9900
C15 N15 1.454(5)
C15 H15 1.0000
N15 C16 1.337(6)
N15 H15A 0.8800
C16 O16 1.236(5)
C16 C17 1.535(5)
C17 C19 1.535(5)
C17 C181 1.535(6)
C17 C182 1.542(6)
C181 H18A 0.9800
C181 H18B 0.9800
C181 H18C 0.9800
C182 H18D 0.9800
C182 H18E 0.9800
C182 H18F 0.9800
C19 O19 1.217(5)
C19 N21 1.346(6)
N21 C21 1.450(5)
N21 H21 0.8800
C21 C22 1.517(6)
C21 C25 1.549(6)
C21 H21A 1.0000
C22 C23 1.533(7)
C22 H22A 0.9900
C22 H22B 0.9900
C23 C24 1.512(6)
C23 H23A 0.9900
C23 H23B 0.9900
C24 C25 1.535(6)
C24 H24A 0.9900
C24 H24B 0.9900
C25 N25 1.453(5)
C25 H25 1.0000
N25 C26 1.337(6)
N25 H25A 0.8800
C26 O26 1.233(5)
C26 C27 1.543(6)
C27 C281 1.521(7)
C27 C282 1.535(6)
C27 C29 1.542(6)
C281 H28A 0.9800
C281 H28B 0.9800
C281 H28C 0.9800
C282 H28D 0.9800
C282 H28E 0.9800
C282 H28F 0.9800
C29 O29 1.234(5)
C29 N31 1.329(6)
N31 C31 1.453(5)
N31 H31 0.8800
C31 C32 1.539(6)
C31 C35 1.547(6)
C31 H31A 1.0000
C32 C33 1.532(6)
C32 H32A 0.9900
C32 H32B 0.9900
C33 C34 1.522(6)
C33 H33A 0.9900
C33 H33B 0.9900
C34 C35 1.516(6)
C34 H34A 0.9900
C34 H34B 0.9900
C35 N35 1.465(5)
C35 H35 1.0000
N35 C36 1.329(6)
N35 H35A 0.8800
C36 O36 1.232(5)
C36 C37 1.546(6)
C37 C381 1.530(6)
C37 C39 1.533(6)
C37 C382 1.535(7)
C381 H38A 0.9800
C381 H38B 0.9800
C381 H38C 0.9800
C382 H38D 0.9800
C382 H38E 0.9800
C382 H38F 0.9800
C39 O39 1.216(5)
C39 N41 1.335(6)
N41 C41 1.444(5)
N41 H41 0.8800
C41 C42 1.528(5)
C41 C45 1.532(6)
C41 H41A 1.0000
C42 C43 1.532(6)
C42 H42A 0.9900
C42 H42B 0.9900
C43 C44 1.547(6)
C43 H43A 0.9900
C43 H43B 0.9900
C44 C45 1.525(5)
C44 H44A 0.9900
C44 H44B 0.9900
C45 N45 1.453(5)
C45 H45 1.0000
N45 C46 1.332(5)
N45 H45A 0.8800
C46 O46 1.225(5)
C46 C47 1.537(6)
C47 C482 1.526(6)
C47 C49 1.528(6)
C47 C481 1.535(7)
C481 H48A 0.9800
C481 H48B 0.9800
C481 H48C 0.9800
C482 H48D 0.9800
C482 H48E 0.9800
C482 H48F 0.9800
C49 O49 1.199(6)
C49 O50 1.324(6)
O50 C50 1.444(5)
C50 H50A 0.9800
C50 H50B 0.9800
C50 H50C 0.9800

loop_
_geom_torsion_atom_site_label_1
_geom_torsion_atom_site_label_2
_geom_torsion_atom_site_label_3
_geom_torsion_atom_site_label_4
_geom_torsion
C4 C1 O1 C5 -58.8(5)
C3 C1 O1 C5 65.6(5)
C2 C1 O1 C5 -176.0(4)
C1 O1 C5 O5 -4.7(7)
C1 O1 C5 N11 175.6(4)
O5 C5 N11 C11 10.2(7)
O1 C5 N11 C11 -170.1(4)
C5 N11 C11 C12 139.1(4)
C5 N11 C11 C15 -101.9(5)
N11 C11 C12 C13 159.0(4)
C15 C11 C12 C13 32.8(4)
C11 C12 C13 C14 -12.3(5)
C12 C13 C14 C15 -13.4(5)
C13 C14 C15 N15 156.7(4)
C13 C14 C15 C11 33.5(4)
N11 C11 C15 N15 73.2(5)
C12 C11 C15 N15 -162.9(3)
N11 C11 C15 C14 -164.8(3)
C12 C11 C15 C14 -41.0(4)
C14 C15 N15 C16 142.7(4)
C11 C15 N15 C16 -101.3(4)
C15 N15 C16 O16 -3.5(6)
C15 N15 C16 C17 -179.7(3)
O16 C16 C17 C19 150.4(4)
N15 C16 C17 C19 -33.3(5)
O16 C16 C17 C181 28.4(5)
N15 C16 C17 C181 -155.3(4)
O16 C16 C17 C182 -88.7(4)
N15 C16 C17 C182 87.6(4)
C181 C17 C19 O19 -95.5(5)
C16 C17 C19 O19 141.8(4)
C182 C17 C19 O19 22.4(5)
C181 C17 C19 N21 80.7(5)
C16 C17 C19 N21 -42.0(5)
C182 C17 C19 N21 -161.4(4)
O19 C19 N21 C21 -13.0(6)
C17 C19 N21 C21 171.0(4)
C19 N21 C21 C22 148.6(4)
C19 N21 C21 C25 -91.5(5)
N21 C21 C22 C23 159.8(4)
C25 C21 C22 C23 36.0(4)
C21 C22 C23 C24 -43.4(4)
C22 C23 C24 C25 33.9(4)
C23 C24 C25 N25 111.5(4)
C23 C24 C25 C21 -11.5(4)
N21 C21 C25 N25 96.2(4)
C22 C21 C25 N25 -138.1(3)
N21 C21 C25 C24 -141.2(3)
C22 C21 C25 C24 -15.5(4)
C24 C25 N25 C26 150.6(4)
C21 C25 N25 C26 -90.6(5)
C25 N25 C26 O26 -5.6(7)
C25 N25 C26 C27 176.9(4)
O26 C26 C27 C281 -110.2(5)
N25 C26 C27 C281 67.3(5)
O26 C26 C27 C282 10.6(6)
N25 C26 C27 C282 -171.9(4)
O26 C26 C27 C29 129.1(4)
N25 C26 C27 C29 -53.4(5)
C281 C27 C29 O29 20.5(6)
C282 C27 C29 O29 -99.4(5)
C26 C27 C29 O29 141.0(4)
C281 C27 C29 N31 -163.1(4)
C282 C27 C29 N31 77.0(5)
C26 C27 C29 N31 -42.6(5)
O29 C29 N31 C31 -5.9(7)
C27 C29 N31 C31 177.8(4)
C29 N31 C31 C32 148.8(4)
C29 N31 C31 C35 -92.7(5)
N31 C31 C32 C33 120.4(4)
C35 C31 C32 C33 -2.0(4)
C31 C32 C33 C34 26.8(4)
C32 C33 C34 C35 -41.6(4)
C33 C34 C35 N35 164.3(3)
C33 C34 C35 C31 40.2(4)
N31 C31 C35 N35 89.6(4)
C32 C31 C35 N35 -148.4(3)
N31 C31 C35 C34 -145.7(3)
C32 C31 C35 C34 -23.6(4)
C34 C35 N35 C36 150.9(4)
C31 C35 N35 C36 -90.1(5)
C35 N35 C36 O36 -6.0(7)
C35 N35 C36 C37 177.4(3)
O36 C36 C37 C381 -108.0(5)
N35 C36 C37 C381 68.8(5)
O36 C36 C37 C39 129.9(4)
N35 C36 C37 C39 -53.4(5)
O36 C36 C37 C382 11.3(5)
N35 C36 C37 C382 -172.0(4)
C381 C37 C39 O39 31.5(6)
C382 C37 C39 O39 -86.0(5)
C36 C37 C39 O39 153.5(4)
C381 C37 C39 N41 -152.3(4)
C382 C37 C39 N41 90.2(5)
C36 C37 C39 N41 -30.3(6)
O39 C39 N41 C41 -5.4(7)
C37 C39 N41 C41 178.5(4)
C39 N41 C41 C42 140.6(4)
C39 N41 C41 C45 -102.4(5)
N41 C41 C42 C43 162.3(4)
C45 C41 C42 C43 39.7(4)
C41 C42 C43 C44 -22.7(4)
C42 C43 C44 C45 -3.1(4)
C43 C44 C45 N45 150.7(4)
C43 C44 C45 C41 27.6(4)
N41 C41 C45 N45 70.9(4)
C42 C41 C45 N45 -165.2(3)
N41 C41 C45 C44 -165.8(3)
C42 C41 C45 C44 -42.0(4)
C44 C45 N45 C46 137.5(4)
C41 C45 N45 C46 -104.7(5)
C45 N45 C46 O46 -2.4(7)
C45 N45 C46 C47 -179.1(4)
O46 C46 C47 C482 138.6(4)
N45 C46 C47 C482 -44.7(5)
O46 C46 C47 C49 23.2(6)
N45 C46 C47 C49 -160.1(4)
O46 C46 C47 C481 -97.9(5)
N45 C46 C47 C481 78.8(5)
C482 C47 C49 O49 -54.8(6)
C481 C47 C49 O49 -177.7(4)
C46 C47 C49 O49 65.2(6)
C482 C47 C49 O50 122.7(4)
C481 C47 C49 O50 -0.2(6)
C46 C47 C49 O50 -117.3(4)
O49 C49 O50 C50 -0.7(7)
C47 C49 O50 C50 -178.2(4)
